data_2207980
loop_
_publ_author_name
'Lejon, Tore'
'Ingebrigtsen, Truls'
'Hansen, Lars Kr.'

_publ_section_title
;
 2-Chloro-2-phenylethylammonium chloride
;
_journal_coeditor_code BT6803
_journal_issue 2
_journal_name_full 'Acta Crystallographica Section E'
_journal_page_first o701
_journal_page_last o702
_journal_paper_doi 10.1107/S1600536806001966
_journal_volume 62
_journal_year 2006
_chemical_formula_iupac 'C8 H11 Cl N +, Cl -'
_chemical_formula_moiety 'C8 H11 Cl N +, Cl -'
_chemical_formula_sum 'C8 H11 Cl2 N'
_chemical_formula_weight 192.08
_chemical_name_systematic
;
2-Chloro-2-phenylethylaminium chloride
;
_space_group_IT_number 14
_symmetry_cell_setting monoclinic
_symmetry_space_group_name_Hall '-P 2ybc'
_symmetry_space_group_name_H-M 'P 1 21/c 1'
_atom_sites_solution_hydrogens geom
_atom_sites_solution_primary direct
_atom_sites_solution_secondary difmap
_audit_creation_method SHELXL-97
_cell_angle_alpha 90.00
_cell_angle_beta 90.719(13)
_cell_angle_gamma 90.00
_cell_formula_units_Z 8
_cell_length_a 8.4813(13)
_cell_length_b 20.409(5)
_cell_length_c 10.939(2)
_cell_measurement_reflns_used 25
_cell_measurement_temperature 298(2)
_cell_measurement_theta_max 17
_cell_measurement_theta_min 12
_cell_volume 1893.3(6)
_computing_cell_refinement 'CELDIM in CAD-4-PC Software'
_computing_data_collection 'CAD-4-PC Software (Enraf--Nonius, 1992)'
_computing_data_reduction 'XCAD4 (McArdle & Higgins, 1995)'
_computing_molecular_graphics 'ORTEX (McArdle, 1993)'
_computing_publication_material 'OSCAIL (McArdle, 2005)'
_computing_structure_refinement
;
OSCAIL and SHELXL97 (Sheldrick, 1997)
;
_computing_structure_solution
;
OSCAIL (Version 9; McArdle, 2005) and SHELXS97 (Sheldrick, 1997)
;
_diffrn_ambient_temperature 298(2)
_diffrn_measured_fraction_theta_full 0.999
_diffrn_measured_fraction_theta_max 0.999
_diffrn_measurement_device_type 'Enraf--Nonius CAD-4'
_diffrn_measurement_method \w--2\q
_diffrn_radiation_monochromator graphite
_diffrn_radiation_source 'fine-focus sealed tube'
_diffrn_radiation_type MoK\a
_diffrn_radiation_wavelength 0.71069
_diffrn_reflns_av_R_equivalents 0.0309
_diffrn_reflns_av_sigmaI/netI 0.1400
_diffrn_reflns_limit_h_max 10
_diffrn_reflns_limit_h_min 0
_diffrn_reflns_limit_k_max 24
_diffrn_reflns_limit_k_min 0
_diffrn_reflns_limit_l_max 12
_diffrn_reflns_limit_l_min -12
_diffrn_reflns_number 3600
_diffrn_reflns_theta_full 24.98
_diffrn_reflns_theta_max 24.98
_diffrn_reflns_theta_min 2.00
_diffrn_standards_decay_% 1
_diffrn_standards_interval_time 120
_diffrn_standards_number 2
_exptl_absorpt_coefficient_mu 0.623
_exptl_absorpt_correction_T_max 0.8855
_exptl_absorpt_correction_T_min 0.7887
_exptl_absorpt_correction_type psi-scan
_exptl_absorpt_process_details '(ABSCALC in OSCAIL; McArdle & Daly, 1999; North <i>et al.</i>,  1968)'
_exptl_crystal_colour colourless
_exptl_crystal_density_diffrn 1.348
_exptl_crystal_density_method 'not measured'
_exptl_crystal_description block
_exptl_crystal_F_000 800
_exptl_crystal_size_max 0.40
_exptl_crystal_size_mid 0.20
_exptl_crystal_size_min 0.20
_refine_diff_density_max 0.272
_refine_diff_density_min -0.238
_refine_ls_extinction_method none
_refine_ls_goodness_of_fit_ref 0.872
_refine_ls_hydrogen_treatment constr
_refine_ls_matrix_type full
_refine_ls_number_parameters 201
_refine_ls_number_reflns 3311
_refine_ls_number_restraints 0
_refine_ls_restrained_S_all 0.872
_refine_ls_R_factor_all 0.1521
_refine_ls_R_factor_gt 0.0394
_refine_ls_shift/su_max 0.000
_refine_ls_shift/su_mean 0.000
_refine_ls_structure_factor_coef Fsqd
_refine_ls_weighting_details 'calc w=1/[\s^2^(Fo^2^)+(0.0401P)^2^] where P=(Fo^2^+2Fc^2^)/3'
_refine_ls_weighting_scheme calc
_refine_ls_wR_factor_gt 0.0774
_refine_ls_wR_factor_ref 0.0978
_reflns_number_gt 1320
_reflns_number_total 3311
_reflns_threshold_expression I>2\s(I)
_cod_data_source_file bt6803.cif
_cod_data_source_block I
_cod_original_sg_symbol_H-M 'P 21/c'
_cod_database_code 2207980
_cod_database_fobs_code 2207980

loop_
_symmetry_equiv_pos_as_xyz
'x, y, z'
'x, -y+1/2, z+1/2'
'-x, -y, -z'
'-x, y-1/2, -z-1/2'

loop_
_atom_site_label
_atom_site_fract_x
_atom_site_fract_y
_atom_site_fract_z
_atom_site_U_iso_or_equiv
_atom_site_adp_type
_atom_site_calc_flag
_atom_site_refinement_flags
_atom_site_occupancy
_atom_site_type_symbol
Cl1 0.49029(13) 0.41770(5) 0.91429(10) 0.0549(3) Uani d . 1 Cl
Cl2 0.00982(14) 0.09229(5) 0.97814(9) 0.0549(3) Uani d . 1 Cl
Cl3 0.14455(13) 0.55370(5) 0.85463(9) 0.0521(3) Uani d . 1 Cl
Cl4 0.35859(13) 0.00358(6) 0.83378(9) 0.0585(3) Uani d . 1 Cl
N11 0.2130(4) 0.45555(16) 1.0833(3) 0.0475(9) Uani d . 1 N
H11A 0.2695 0.4718 1.1453 0.066 Uiso calc R 1 H
H11B 0.1108 0.4594 1.0993 0.066 Uiso calc R 1 H
H11C 0.2348 0.4775 1.0153 0.066 Uiso calc R 1 H
N21 0.2817(4) 0.01341(15) 1.1169(3) 0.0459(9) Uani d . 1 N
H21A 0.2315 -0.0188 1.1552 0.064 Uiso calc R 1 H
H21B 0.3847 0.0104 1.1324 0.064 Uiso calc R 1 H
H21C 0.2642 0.0101 1.0368 0.064 Uiso calc R 1 H
C23 -0.0093(4) 0.14520(19) 1.2088(3) 0.0361(10) Uani d . 1 C
C13 0.4558(5) 0.3005(2) 1.0296(4) 0.0414(10) Uani d . 1 C
C22 0.0481(4) 0.08607(19) 1.1409(3) 0.0364(10) Uani d . 1 C
H22 -0.0060 0.0472 1.1722 0.047 Uiso calc R 1 H
C12 0.4246(5) 0.37335(19) 1.0457(3) 0.0429(11) Uani d . 1 C
H12 0.4844 0.3887 1.1173 0.056 Uiso calc R 1 H
C21 0.2228(4) 0.07766(19) 1.1610(3) 0.0420(10) Uani d . 1 C
H211 0.2779 0.1125 1.1189 0.055 Uiso calc R 1 H
H212 0.2467 0.0817 1.2476 0.055 Uiso calc R 1 H
C28 0.0158(5) 0.2081(2) 1.1693(4) 0.0506(11) Uani d . 1 C
H28 0.0672 0.2156 1.0960 0.066 Uiso calc R 1 H
C25 -0.1332(5) 0.1872(2) 1.3875(4) 0.0570(13) Uani d . 1 C
H25 -0.1807 0.1797 1.4623 0.074 Uiso calc R 1 H
C14 0.3876(6) 0.2652(2) 0.9363(4) 0.0604(13) Uani d . 1 C
H14 0.3213 0.2860 0.8802 0.079 Uiso calc R 1 H
C24 -0.0851(5) 0.1355(2) 1.3181(4) 0.0499(12) Uani d . 1 C
H24 -0.1039 0.0930 1.3450 0.065 Uiso calc R 1 H
C18 0.5541(5) 0.2688(2) 1.1123(4) 0.0586(13) Uani d . 1 C
H18 0.5997 0.2921 1.1766 0.076 Uiso calc R 1 H
C11 0.2527(5) 0.3859(2) 1.0666(4) 0.0490(11) Uani d . 1 C
H111 0.1927 0.3690 0.9974 0.064 Uiso calc R 1 H
H112 0.2205 0.3618 1.1386 0.064 Uiso calc R 1 H
C27 -0.0362(6) 0.2609(2) 1.2394(5) 0.0647(14) Uani d . 1 C
H27 -0.0198 0.3036 1.2128 0.084 Uiso calc R 1 H
C26 -0.1118(5) 0.2495(2) 1.3478(5) 0.0613(14) Uani d . 1 C
H26 -0.1483 0.2845 1.3939 0.080 Uiso calc R 1 H
C17 0.5848(6) 0.2029(3) 1.0998(5) 0.0720(15) Uani d . 1 C
H17 0.6517 0.1818 1.1552 0.094 Uiso calc R 1 H
C16 0.5171(7) 0.1689(3) 1.0063(6) 0.0775(16) Uani d . 1 C
H16 0.5388 0.1245 0.9972 0.101 Uiso calc R 1 H
C15 0.4168(7) 0.1994(3) 0.9253(5) 0.0746(15) Uani d . 1 C
H15 0.3687 0.1755 0.8628 0.097 Uiso calc R 1 H

loop_
_atom_site_aniso_label
_atom_site_aniso_U_11
_atom_site_aniso_U_22
_atom_site_aniso_U_33
_atom_site_aniso_U_12
_atom_site_aniso_U_13
_atom_site_aniso_U_23
Cl1 0.0523(7) 0.0599(7) 0.0527(7) -0.0020(6) 0.0021(5) 0.0084(6)
Cl2 0.0651(8) 0.0573(7) 0.0419(6) 0.0114(7) -0.0110(6) -0.0030(5)
Cl3 0.0542(7) 0.0560(7) 0.0463(6) 0.0079(6) 0.0047(5) -0.0025(5)
Cl4 0.0455(7) 0.0917(9) 0.0382(6) 0.0135(7) 0.0008(5) -0.0039(6)
N11 0.046(2) 0.056(2) 0.0401(19) 0.0080(19) 0.0022(16) -0.0003(18)
N21 0.036(2) 0.065(3) 0.0367(19) 0.0114(19) 0.0009(15) 0.0042(17)
C23 0.030(2) 0.034(3) 0.044(2) -0.003(2) -0.0003(19) 0.000(2)
C13 0.043(3) 0.045(3) 0.037(2) 0.005(2) 0.009(2) 0.001(2)
C22 0.035(2) 0.042(3) 0.032(2) 0.004(2) 0.0016(18) 0.008(2)
C12 0.045(3) 0.052(3) 0.032(2) 0.000(2) 0.0020(19) 0.000(2)
C21 0.042(3) 0.049(3) 0.034(2) 0.000(2) -0.0014(19) -0.003(2)
C28 0.055(3) 0.047(3) 0.050(3) -0.005(3) 0.011(2) 0.000(2)
C25 0.061(3) 0.059(3) 0.052(3) -0.005(3) 0.010(2) -0.008(3)
C14 0.084(4) 0.050(3) 0.048(3) 0.003(3) -0.007(3) 0.003(2)
C24 0.061(3) 0.037(3) 0.052(3) -0.003(2) 0.006(2) -0.001(2)
C18 0.049(3) 0.064(4) 0.063(3) 0.009(3) 0.005(2) 0.013(3)
C11 0.048(3) 0.050(3) 0.050(3) 0.000(2) 0.008(2) 0.001(2)
C27 0.075(4) 0.039(3) 0.080(4) -0.011(3) 0.007(3) -0.004(3)
C26 0.055(3) 0.054(3) 0.075(4) 0.003(3) 0.008(3) -0.030(3)
C17 0.053(3) 0.069(4) 0.094(4) 0.014(3) 0.008(3) 0.034(3)
C16 0.074(4) 0.053(3) 0.106(5) 0.004(3) 0.042(4) 0.012(4)
C15 0.094(4) 0.066(4) 0.064(4) -0.012(4) 0.017(3) -0.011(3)

loop_
_atom_type_symbol
_atom_type_description
_atom_type_scat_dispersion_real
_atom_type_scat_dispersion_imag
_atom_type_scat_source
C C 0.0033 0.0016 'International Tables Vol C Tables 4.2.6.8 and 6.1.1.4'
H H 0.0000 0.0000 'International Tables Vol C Tables 4.2.6.8 and 6.1.1.4'
N N 0.0061 0.0033 'International Tables Vol C Tables 4.2.6.8 and 6.1.1.4'
Cl Cl 0.1484 0.1585 'International Tables Vol C Tables 4.2.6.8 and 6.1.1.4'

loop_
_geom_angle_atom_site_label_1
_geom_angle_atom_site_label_2
_geom_angle_atom_site_label_3
_geom_angle
C11 N11 H11A 109.5
C11 N11 H11B 109.5
H11A N11 H11B 109.5
C11 N11 H11C 109.5
H11A N11 H11C 109.5
H11B N11 H11C 109.5
C21 N21 H21A 109.5
C21 N21 H21B 109.5
H21A N21 H21B 109.5
C21 N21 H21C 109.5
H21A N21 H21C 109.5
H21B N21 H21C 109.5
C28 C23 C24 118.9(4)
C28 C23 C22 122.9(4)
C24 C23 C22 118.2(4)
C14 C13 C18 119.1(4)
C14 C13 C12 121.8(4)
C18 C13 C12 119.1(4)
C23 C22 C21 110.1(3)
C23 C22 Cl2 112.0(3)
C21 C22 Cl2 108.4(2)
C23 C22 H22 108.7
C21 C22 H22 108.7
Cl2 C22 H22 108.7
C11 C12 C13 110.8(3)
C11 C12 Cl1 110.4(3)
C13 C12 Cl1 110.2(3)
C11 C12 H12 108.5
C13 C12 H12 108.5
Cl1 C12 H12 108.5
N21 C21 C22 112.8(3)
N21 C21 H211 109.0
C22 C21 H211 109.0
N21 C21 H212 109.0
C22 C21 H212 109.0
H211 C21 H212 107.8
C23 C28 C27 119.8(4)
C23 C28 H28 120.1
C27 C28 H28 120.1
C26 C25 C24 120.3(4)
C26 C25 H25 119.9
C24 C25 H25 119.9
C13 C14 C15 120.3(5)
C13 C14 H14 119.9
C15 C14 H14 119.9
C25 C24 C23 121.2(4)
C25 C24 H24 119.4
C23 C24 H24 119.4
C17 C18 C13 120.3(5)
C17 C18 H18 119.8
C13 C18 H18 119.8
N11 C11 C12 114.0(3)
N11 C11 H111 108.7
C12 C11 H111 108.7
N11 C11 H112 108.7
C12 C11 H112 108.7
H111 C11 H112 107.6
C26 C27 C28 119.7(4)
C26 C27 H27 120.1
C28 C27 H27 120.1
C25 C26 C27 120.1(4)
C25 C26 H26 120.0
C27 C26 H26 120.0
C16 C17 C18 119.7(5)
C16 C17 H17 120.2
C18 C17 H17 120.2
C17 C16 C15 120.6(5)
C17 C16 H16 119.7
C15 C16 H16 119.7
C16 C15 C14 120.0(5)
C16 C15 H15 120.0
C14 C15 H15 120.0

loop_
_geom_bond_atom_site_label_1
_geom_bond_atom_site_label_2
_geom_bond_distance
Cl1 C12 1.793(4)
Cl2 C22 1.810(4)
N11 C11 1.472(5)
N11 H11A 0.8900
N11 H11B 0.8900
N11 H11C 0.8900
N21 C21 1.486(4)
N21 H21A 0.8900
N21 H21B 0.8900
N21 H21C 0.8900
C23 C28 1.373(5)
C23 C24 1.378(5)
C23 C22 1.502(5)
C13 C14 1.371(6)
C13 C18 1.382(5)
C13 C12 1.521(5)
C22 C21 1.505(5)
C22 H22 0.9800
C12 C11 1.501(5)
C12 H12 0.9800
C21 H211 0.9700
C21 H212 0.9700
C28 C27 1.397(6)
C28 H28 0.9300
C25 C26 1.356(6)
C25 C24 1.365(5)
C25 H25 0.9300
C14 C15 1.371(6)
C14 H14 0.9300
C24 H24 0.9300
C18 C17 1.378(6)
C18 H18 0.9300
C11 H111 0.9700
C11 H112 0.9700
C27 C26 1.375(6)
C27 H27 0.9300
C26 H26 0.9300
C17 C16 1.357(7)
C17 H17 0.9300
C16 C15 1.370(7)
C16 H16 0.9300
C15 H15 0.9300

loop_
_geom_hbond_atom_site_label_D
_geom_hbond_atom_site_label_H
_geom_hbond_atom_site_label_A
_geom_hbond_site_symmetry_A
_geom_hbond_distance_DH
_geom_hbond_distance_HA
_geom_hbond_distance_DA
_geom_hbond_angle_DHA
_geom_hbond_publ_flag
N11 H11A Cl4 2_555 0.89 2.24 3.105(3) 163 yes
N11 H11B Cl3 3_567 0.89 2.25 3.122(3) 168 yes
N11 H11C Cl3 . 0.89 2.46 3.251(3) 148 yes
N21 H21A Cl3 2_555 0.89 2.42 3.173(3) 143 yes
N21 H21A Cl2 3_557 0.89 2.92 3.433(3) 119 yes
N21 H21B Cl4 3_657 0.89 2.22 3.111(3) 176 yes
N21 H21C Cl4 . 0.89 2.37 3.180(3) 151 yes
C21 H212 Cl1 2_555 0.97 2.74 3.560(3) 143 yes
C21 H212 Cl3 2_555 0.97 3.13 3.485(3) 104 yes

loop_
_geom_torsion_atom_site_label_1
_geom_torsion_atom_site_label_2
_geom_torsion_atom_site_label_3
_geom_torsion_atom_site_label_4
_geom_torsion
C28 C23 C22 C21 76.0(4)
C24 C23 C22 C21 -101.4(4)
C28 C23 C22 Cl2 -44.7(5)
C24 C23 C22 Cl2 137.8(3)
C14 C13 C12 C11 61.0(5)
C18 C13 C12 C11 -118.2(4)
C14 C13 C12 Cl1 -61.5(5)
C18 C13 C12 Cl1 119.3(4)
C23 C22 C21 N21 168.8(3)
Cl2 C22 C21 N21 -68.3(4)
C24 C23 C28 C27 -0.4(6)
C22 C23 C28 C27 -177.8(4)
C18 C13 C14 C15 0.0(7)
C12 C13 C14 C15 -179.2(4)
C26 C25 C24 C23 2.3(7)
C28 C23 C24 C25 -0.9(6)
C22 C23 C24 C25 176.6(4)
C14 C13 C18 C17 1.0(6)
C12 C13 C18 C17 -179.8(4)
C13 C12 C11 N11 179.9(3)
Cl1 C12 C11 N11 -57.8(4)
C23 C28 C27 C26 0.2(7)
C24 C25 C26 C27 -2.4(7)
C28 C27 C26 C25 1.2(7)
C13 C18 C17 C16 -0.5(7)
C18 C17 C16 C15 -0.8(8)
C17 C16 C15 C14 1.8(8)
C13 C14 C15 C16 -1.3(7)
